data_7032941
loop_
_publ_author_name
'Hananouchi, Steven'
'Krull, Brandon T.'
'Ziller, Joseph W.'
'Furche, Filipp'
'Heyduk, Alan F.'

_publ_section_title
;
 Metal effects on ligand non-innocence in Group 5 complexes of the
 redox-active [ONO] pincer ligand.
;
_journal_issue 48
_journal_name_full 'Dalton transactions (Cambridge, England : 2003)'
_journal_page_first 17991
_journal_page_last 18000
_journal_paper_doi 10.1039/c4dt02259a
_journal_volume 43
_journal_year 2014
_chemical_formula_sum 'C28 H40 Cl3 N Nb O2'
_chemical_formula_weight 621.87
_chemical_name_systematic
; 
 ? 
;
_space_group_crystal_system orthorhombic
_space_group_IT_number 43
_space_group_name_Hall 'F 2 -2d'
_space_group_name_H-M_alt 'F d d 2'
_symmetry_space_group_name_Hall 'F 2 -2d'
_symmetry_space_group_name_H-M 'F d d 2'
_atom_sites_solution_hydrogens geom
_atom_sites_solution_primary direct
_atom_sites_solution_secondary difmap
_audit_creation_method SHELXL-2014
_cell_angle_alpha 90
_cell_angle_beta 90
_cell_angle_gamma 90
_cell_formula_units_Z 8
_cell_length_a 18.7255(12)
_cell_length_b 27.2787(17)
_cell_length_c 11.9550(7)
_cell_measurement_reflns_used 7259
_cell_measurement_temperature 143(2)
_cell_measurement_theta_max 28.36
_cell_measurement_theta_min 2.64
_cell_volume 6106.7(7)
_computing_cell_refinement 'Bruker SAINT 7.68a, 2009'
_computing_data_collection 'Bruker APEX2 2011.4-1, 2011'
_computing_data_reduction 'Bruker SAINT 7.68a, 2009'
_computing_molecular_graphics 'Bruker SHELXTL'
_computing_publication_material 'Bruker SHELXTL'
_computing_structure_refinement 'SHELXL-2014 (Sheldrick, 2014)'
_computing_structure_solution 'Bruker SHELXTL 2008/4'
_diffrn_ambient_temperature 143(2)
_diffrn_measured_fraction_theta_full 1.000
_diffrn_measured_fraction_theta_max 0.947
_diffrn_measurement_device_type 'Bruker SMART APEX II CCD'
_diffrn_measurement_method '\f and \w scans'
_diffrn_radiation_type MoK\a
_diffrn_radiation_wavelength 0.71073
_diffrn_reflns_av_R_equivalents 0.0213
_diffrn_reflns_av_unetI/netI 0.0225
_diffrn_reflns_Laue_measured_fraction_full 1.000
_diffrn_reflns_Laue_measured_fraction_max 0.947
_diffrn_reflns_limit_h_max 24
_diffrn_reflns_limit_h_min -24
_diffrn_reflns_limit_k_max 36
_diffrn_reflns_limit_k_min -35
_diffrn_reflns_limit_l_max 15
_diffrn_reflns_limit_l_min -15
_diffrn_reflns_number 13033
_diffrn_reflns_point_group_measured_fraction_full 1.000
_diffrn_reflns_point_group_measured_fraction_max 0.922
_diffrn_reflns_theta_full 25.242
_diffrn_reflns_theta_max 28.545
_diffrn_reflns_theta_min 2.155
_diffrn_source 'fine-focus sealed tube'
_exptl_absorpt_coefficient_mu 0.681
_exptl_absorpt_correction_T_max 0.9809
_exptl_absorpt_correction_T_min 0.8904
_exptl_absorpt_correction_type numerical
_exptl_absorpt_process_details 'Bruker SADABS'
_exptl_crystal_colour green
_exptl_crystal_density_diffrn 1.353
_exptl_crystal_density_meas ?
_exptl_crystal_description prism
_exptl_crystal_F_000 2584
_exptl_crystal_size_max 0.255
_exptl_crystal_size_mid 0.147
_exptl_crystal_size_min 0.120
_refine_diff_density_max 0.246
_refine_diff_density_min -0.333
_refine_diff_density_rms 0.044
_refine_ls_abs_structure_details
; 
 Flack x determined using 1524 quotients [(I+)-(I-)]/[(I+)+(I-)] 
 (Parsons, Flack and Wagner, Acta Cryst. B69 (2013) 249-259). 
;
_refine_ls_abs_structure_Flack 0.005(12)
_refine_ls_extinction_method none
_refine_ls_goodness_of_fit_ref 1.078
_refine_ls_hydrogen_treatment constr
_refine_ls_matrix_type full
_refine_ls_number_parameters 166
_refine_ls_number_reflns 3580
_refine_ls_number_restraints 1
_refine_ls_restrained_S_all 1.078
_refine_ls_R_factor_all 0.0220
_refine_ls_R_factor_gt 0.0198
_refine_ls_shift/su_max 0.001
_refine_ls_shift/su_mean 0.000
_refine_ls_structure_factor_coef Fsqd
_refine_ls_weighting_details 'w=1/[\s^2^(Fo^2^)+(0.0230P)^2^+3.2131P] where P=(Fo^2^+2Fc^2^)/3'
_refine_ls_weighting_scheme calc
_refine_ls_wR_factor_gt 0.0464
_refine_ls_wR_factor_ref 0.0473
_reflns_Friedel_coverage 0.861
_reflns_Friedel_fraction_full 0.999
_reflns_Friedel_fraction_max 0.895
_reflns_number_gt 3406
_reflns_number_total 3580
_reflns_threshold_expression 'I > 2\s(I)'
_cod_data_source_file c4dt02259a2.cif
_cod_data_source_block afh301
_cod_depositor_comments
;Adding full bibliography for 7032938--7032941.cif.

The following automatic conversions were performed:

'_exptl_crystal_density_meas' value 'not_measured' was changed to '?'
- the value is perceived as not measured.

Automatic conversion script
Id: cif_fix_values 3008 2015-01-20 13:52:24Z robertas 
;
_cod_database_code 7032941
_shelx_space_group_comment
; 
The symmetry employed for this shelxl refinement is uniquely defined 
by the following loop, which should always be used as a source of 
symmetry information in preference to the above space-group names. 
They are only intended as comments. 
;
_shelx_estimated_absorpt_t_min 0.846
_shelx_estimated_absorpt_t_max 0.923
_shelxl_version_number 2014-2

loop_
_space_group_symop_operation_xyz
'x, y, z'
'-x, -y, z'
'x+1/4, -y+1/4, z+1/4'
'-x+1/4, y+1/4, z+1/4'
'x, y+1/2, z+1/2'
'-x, -y+1/2, z+1/2'
'x+1/4, -y+3/4, z+3/4'
'-x+1/4, y+3/4, z+3/4'
'x+1/2, y, z+1/2'
'-x+1/2, -y, z+1/2'
'x+3/4, -y+1/4, z+3/4'
'-x+3/4, y+1/4, z+3/4'
'x+1/2, y+1/2, z'
'-x+1/2, -y+1/2, z'
'x+3/4, -y+3/4, z+1/4'
'-x+3/4, y+3/4, z+1/4'

loop_
_atom_site_label
_atom_site_type_symbol
_atom_site_fract_x
_atom_site_fract_y
_atom_site_fract_z
_atom_site_U_iso_or_equiv
_atom_site_adp_type
_atom_site_occupancy
_atom_site_site_symmetry_order
_atom_site_calc_flag
_atom_site_refinement_flags_posn
_atom_site_refinement_flags_adp
_atom_site_refinement_flags_occupancy
Nb1 Nb 0.0000 0.5000 1.24428(2) 0.01578(7) Uani 1 2 d S T P
Cl1 Cl 0.0000 0.5000 1.43874(9) 0.0312(3) Uani 1 2 d S T P
Cl2 Cl 0.12675(3) 0.49368(2) 1.23786(7) 0.02662(13) Uani 1 1 d . . .
O1 O -0.00885(9) 0.43337(6) 1.19856(13) 0.0175(3) Uani 1 1 d . . .
N1 N 0.0000 0.5000 1.0592(3) 0.0146(7) Uani 1 2 d S T P
C1 C -0.01564(11) 0.45571(8) 1.01121(19) 0.0147(4) Uani 1 1 d . . .
C2 C -0.02083(12) 0.41826(8) 1.09357(19) 0.0149(4) Uani 1 1 d . . .
C3 C -0.03650(12) 0.36925(8) 1.06742(19) 0.0158(5) Uani 1 1 d . . .
C4 C -0.04658(12) 0.35984(8) 0.9546(2) 0.0174(5) Uani 1 1 d . . .
H4A H -0.0570 0.3271 0.9331 0.021 Uiso 1 1 calc R U .
C5 C -0.04238(12) 0.39569(9) 0.86930(19) 0.0166(4) Uani 1 1 d . . .
C6 C -0.02784(12) 0.44357(8) 0.89805(18) 0.0156(4) Uani 1 1 d . . .
H6A H -0.0260 0.4682 0.8421 0.019 Uiso 1 1 calc R U .
C7 C -0.04362(13) 0.33056(8) 1.1594(2) 0.0181(5) Uani 1 1 d . . .
C8 C -0.06959(15) 0.28144(8) 1.1110(2) 0.0258(5) Uani 1 1 d . . .
H8A H -0.0340 0.2688 1.0582 0.039 Uiso 1 1 calc R U .
H8B H -0.1151 0.2864 1.0720 0.039 Uiso 1 1 calc R U .
H8C H -0.0762 0.2578 1.1719 0.039 Uiso 1 1 calc R U .
C9 C 0.02921(13) 0.32221(9) 1.2153(2) 0.0239(5) Uani 1 1 d . . .
H9A H 0.0470 0.3533 1.2456 0.036 Uiso 1 1 calc R U .
H9B H 0.0631 0.3096 1.1599 0.036 Uiso 1 1 calc R U .
H9C H 0.0240 0.2984 1.2762 0.036 Uiso 1 1 calc R U .
C10 C -0.09852(13) 0.34778(9) 1.2469(3) 0.0244(5) Uani 1 1 d . . .
H10A H -0.0800 0.3767 1.2860 0.037 Uiso 1 1 calc R U .
H10B H -0.1071 0.3214 1.3010 0.037 Uiso 1 1 calc R U .
H10C H -0.1434 0.3562 1.2094 0.037 Uiso 1 1 calc R U .
C11 C -0.05366(12) 0.37943(8) 0.7476(2) 0.0196(4) Uani 1 1 d . . .
C12 C -0.04630(16) 0.42200(9) 0.6651(2) 0.0273(6) Uani 1 1 d . . .
H12A H 0.0013 0.4366 0.6725 0.041 Uiso 1 1 calc R U .
H12B H -0.0827 0.4468 0.6814 0.041 Uiso 1 1 calc R U .
H12C H -0.0527 0.4098 0.5886 0.041 Uiso 1 1 calc R U .
C13 C -0.12841(14) 0.35717(10) 0.7341(3) 0.0316(6) Uani 1 1 d . . .
H13A H -0.1348 0.3461 0.6568 0.047 Uiso 1 1 calc R U .
H13B H -0.1645 0.3820 0.7518 0.047 Uiso 1 1 calc R U .
H13C H -0.1336 0.3292 0.7850 0.047 Uiso 1 1 calc R U .
C14 C 0.00256(15) 0.34026(10) 0.7189(2) 0.0296(7) Uani 1 1 d . . .
H14A H 0.0504 0.3546 0.7248 0.044 Uiso 1 1 calc R U .
H14B H -0.0052 0.3285 0.6424 0.044 Uiso 1 1 calc R U .
H14C H -0.0017 0.3128 0.7713 0.044 Uiso 1 1 calc R U .

loop_
_atom_site_aniso_label
_atom_site_aniso_U_11
_atom_site_aniso_U_22
_atom_site_aniso_U_33
_atom_site_aniso_U_23
_atom_site_aniso_U_13
_atom_site_aniso_U_12
Nb1 0.02306(14) 0.01331(12) 0.01098(12) 0.000 0.000 0.00076(12)
Cl1 0.0512(8) 0.0304(7) 0.0120(5) 0.000 0.000 0.0111(4)
Cl2 0.0241(3) 0.0291(3) 0.0267(3) -0.0058(3) -0.0046(3) 0.0015(2)
O1 0.0251(9) 0.0138(8) 0.0134(7) 0.0007(6) 0.0002(6) -0.0001(6)
N1 0.0170(18) 0.0127(17) 0.0141(15) 0.000 0.000 0.0003(10)
C1 0.0141(10) 0.0135(10) 0.0164(11) -0.0015(8) 0.0008(8) 0.0007(8)
C2 0.0147(10) 0.0164(11) 0.0135(10) -0.0011(9) 0.0008(8) 0.0014(9)
C3 0.0129(11) 0.0148(11) 0.0197(11) 0.0020(9) 0.0024(8) -0.0006(9)
C4 0.0182(11) 0.0137(11) 0.0204(11) -0.0019(9) 0.0021(9) -0.0025(9)
C5 0.0155(11) 0.0172(11) 0.0171(11) -0.0018(9) 0.0009(9) -0.0014(9)
C6 0.0171(11) 0.0162(11) 0.0135(11) -0.0007(8) 0.0004(9) -0.0005(9)
C7 0.0199(12) 0.0143(10) 0.0200(11) 0.0033(9) 0.0002(9) -0.0017(9)
C8 0.0323(14) 0.0161(11) 0.0290(14) 0.0047(10) -0.0023(11) -0.0058(10)
C9 0.0233(13) 0.0210(11) 0.0275(13) 0.0054(10) -0.0034(10) 0.0022(10)
C10 0.0246(12) 0.0250(11) 0.0237(11) 0.0054(11) 0.0070(11) -0.0026(10)
C11 0.0238(11) 0.0198(10) 0.0152(10) -0.0029(10) 0.0016(10) -0.0038(9)
C12 0.0406(16) 0.0257(13) 0.0156(11) -0.0016(10) -0.0011(11) -0.0042(12)
C13 0.0321(14) 0.0411(14) 0.0216(12) -0.0072(13) -0.0010(12) -0.0143(12)
C14 0.0421(16) 0.0262(12) 0.0204(17) -0.0046(10) 0.0087(13) 0.0026(12)

loop_
_atom_type_symbol
_atom_type_description
_atom_type_scat_dispersion_real
_atom_type_scat_dispersion_imag
_atom_type_scat_source
C C 0.0033 0.0016 'International Tables Vol C Tables 4.2.6.8 and 6.1.1.4'
H H 0.0000 0.0000 'International Tables Vol C Tables 4.2.6.8 and 6.1.1.4'
N N 0.0061 0.0033 'International Tables Vol C Tables 4.2.6.8 and 6.1.1.4'
O O 0.0106 0.0060 'International Tables Vol C Tables 4.2.6.8 and 6.1.1.4'
Cl Cl 0.1484 0.1585 'International Tables Vol C Tables 4.2.6.8 and 6.1.1.4'
Nb Nb -2.0727 0.6215 'International Tables Vol C Tables 4.2.6.8 and 6.1.1.4'

loop_
_geom_angle_atom_site_label_1
_geom_angle_atom_site_label_2
_geom_angle_atom_site_label_3
_geom_angle
_geom_angle_site_symmetry_1
_geom_angle_site_symmetry_3
O1 Nb1 O1 146.66(10) 2_565 .
O1 Nb1 N1 73.33(5) 2_565 .
O1 Nb1 N1 73.33(5) . .
O1 Nb1 Cl1 106.67(5) 2_565 .
O1 Nb1 Cl1 106.67(5) . .
N1 Nb1 Cl1 180.0 . .
O1 Nb1 Cl2 88.46(5) 2_565 .
O1 Nb1 Cl2 90.48(5) . .
N1 Nb1 Cl2 88.15(2) . .
Cl1 Nb1 Cl2 91.85(2) . .
O1 Nb1 Cl2 90.48(5) 2_565 2_565
O1 Nb1 Cl2 88.46(5) . 2_565
N1 Nb1 Cl2 88.15(2) . 2_565
Cl1 Nb1 Cl2 91.85(2) . 2_565
Cl2 Nb1 Cl2 176.31(4) . 2_565
C2 O1 Nb1 125.22(14) . .
C1 N1 C1 130.5(3) . 2_565
C1 N1 Nb1 114.77(16) . .
C1 N1 Nb1 114.77(16) 2_565 .
N1 C1 C6 130.0(2) . .
N1 C1 C2 111.0(2) . .
C6 C1 C2 118.9(2) . .
O1 C2 C3 122.4(2) . .
O1 C2 C1 114.59(19) . .
C3 C2 C1 123.0(2) . .
C4 C3 C2 114.9(2) . .
C4 C3 C7 124.1(2) . .
C2 C3 C7 121.0(2) . .
C3 C4 C5 124.5(2) . .
C6 C5 C4 119.1(2) . .
C6 C5 C11 122.5(2) . .
C4 C5 C11 118.4(2) . .
C5 C6 C1 119.6(2) . .
C3 C7 C9 109.73(19) . .
C3 C7 C8 111.0(2) . .
C9 C7 C8 108.4(2) . .
C3 C7 C10 109.63(19) . .
C9 C7 C10 110.1(2) . .
C8 C7 C10 108.1(2) . .
C12 C11 C13 108.4(2) . .
C12 C11 C5 112.27(19) . .
C13 C11 C5 109.8(2) . .
C12 C11 C14 108.8(2) . .
C13 C11 C14 109.0(2) . .
C5 C11 C14 108.49(19) . .

loop_
_geom_bond_atom_site_label_1
_geom_bond_atom_site_label_2
_geom_bond_distance
_geom_bond_site_symmetry_2
Nb1 O1 1.9051(16) 2_565
Nb1 O1 1.9051(16) .
Nb1 N1 2.213(3) .
Nb1 Cl1 2.3247(11) .
Nb1 Cl2 2.3810(6) .
Nb1 Cl2 2.3810(6) 2_565
O1 C2 1.340(3) .
N1 C1 1.369(3) .
N1 C1 1.369(3) 2_565
C1 C6 1.411(3) .
C1 C2 1.422(3) .
C2 C3 1.404(3) .
C3 C4 1.386(3) .
C3 C7 1.530(3) .
C4 C5 1.415(3) .
C5 C6 1.378(3) .
C5 C11 1.536(3) .
C7 C9 1.536(3) .
C7 C8 1.538(3) .
C7 C10 1.539(3) .
C11 C12 1.529(3) .
C11 C13 1.534(3) .
C11 C14 1.539(3) .

loop_
_geom_torsion_atom_site_label_1
_geom_torsion_atom_site_label_2
_geom_torsion_atom_site_label_3
_geom_torsion_atom_site_label_4
_geom_torsion
_geom_torsion_site_symmetry_1
C1 N1 C1 C6 -7.7(2) 2_565
Nb1 N1 C1 C6 172.3(2) .
C1 N1 C1 C2 173.69(19) 2_565
Nb1 N1 C1 C2 -6.32(19) .
Nb1 O1 C2 C3 -171.09(17) .
Nb1 O1 C2 C1 9.5(3) .
N1 C1 C2 O1 -0.7(3) .
C6 C1 C2 O1 -179.56(19) .
N1 C1 C2 C3 179.89(19) .
C6 C1 C2 C3 1.1(3) .
O1 C2 C3 C4 -179.3(2) .
C1 C2 C3 C4 0.0(3) .
O1 C2 C3 C7 2.5(3) .
C1 C2 C3 C7 -178.2(2) .
C2 C3 C4 C5 -0.4(4) .
C7 C3 C4 C5 177.9(2) .
C3 C4 C5 C6 -0.5(4) .
C3 C4 C5 C11 179.0(2) .
C4 C5 C6 C1 1.6(3) .
C11 C5 C6 C1 -177.8(2) .
N1 C1 C6 C5 179.5(2) .
C2 C1 C6 C5 -1.9(3) .
C4 C3 C7 C9 114.9(3) .
C2 C3 C7 C9 -67.0(3) .
C4 C3 C7 C8 -4.9(3) .
C2 C3 C7 C8 173.2(2) .
C4 C3 C7 C10 -124.2(3) .
C2 C3 C7 C10 54.0(3) .
C6 C5 C11 C12 0.4(3) .
C4 C5 C11 C12 -179.1(2) .
C6 C5 C11 C13 -120.2(2) .
C4 C5 C11 C13 60.3(3) .
C6 C5 C11 C14 120.7(2) .
C4 C5 C11 C14 -58.8(3) .
